data_4508335
loop_
_publ_author_name
'Bowles, Faye L.'
'Mercado, Brandon Q.'
'Ghiassi, Kamran B.'
'Chen, Susanne Y.'
'Olmstead, Marilyn M.'
'Yang, Hua'
'Liu, Ziyang'
'Balch, Alan L.'

_publ_section_title
;
 Ordered Structures from Crystalline Carbon Disulfide Solvates of the
 Nano-Tubular FullerenesD5h(1)-C90andD5h-C70
;
_journal_issue 10
_journal_name_full 'Crystal Growth &amp; Design'
_journal_page_first 4591
_journal_paper_doi 10.1021/cg401138g
_journal_volume 13
_journal_year 2013
_chemical_formula_moiety 'C70, 3(C S2)'
_chemical_formula_sum 'C73 S6'
_chemical_formula_weight 1069.09
_chemical_name_common 'C70 3CS2'
_chemical_name_systematic 'C70 3CS2'
_space_group_crystal_system triclinic
_space_group_IT_number 2
_space_group_name_Hall '-P 1'
_space_group_name_H-M_alt 'P -1'
_symmetry_space_group_name_Hall '-P 1'
_symmetry_space_group_name_H-M 'P -1'
_atom_sites_solution_primary direct
_atom_sites_solution_secondary difmap
_audit_creation_method SHELXL-2013
_cell_angle_alpha 86.279(3)
_cell_angle_beta 73.297(2)
_cell_angle_gamma 89.643(3)
_cell_formula_units_Z 2
_cell_length_a 10.1998(4)
_cell_length_b 14.2540(6)
_cell_length_c 14.3062(6)
_cell_measurement_reflns_used 9711
_cell_measurement_temperature 90(2)
_cell_measurement_theta_max 71.991
_cell_measurement_theta_min 4.747
_cell_volume 1987.82(14)
_computing_cell_refinement 'SAINT (Bruker, 2013)'
_computing_data_collection 'Apex2 (Bruker, 2013)'
_computing_data_reduction 'SAINT (Bruker, 2013)'
_computing_publication_material 'SHELXL-2013 (Sheldrick, 2013)'
_computing_structure_refinement 'SHELXL-2013 (Sheldrick, 2013)'
_computing_structure_solution 'SHELXS-2013 (Sheldrick, 2013)'
_diffrn_ambient_temperature 90(2)
_diffrn_detector_area_resol_mean 8.3
_diffrn_measured_fraction_theta_full 0.941
_diffrn_measured_fraction_theta_max 0.876
_diffrn_measurement_device_type 'Bruker ApexDUO'
_diffrn_measurement_method \w
_diffrn_radiation_type CuK\a
_diffrn_radiation_wavelength 1.54178
_diffrn_reflns_av_R_equivalents 0.0547
_diffrn_reflns_av_unetI/netI 0.0524
_diffrn_reflns_Laue_measured_fraction_full 0.941
_diffrn_reflns_Laue_measured_fraction_max 0.876
_diffrn_reflns_limit_h_max 12
_diffrn_reflns_limit_h_min -12
_diffrn_reflns_limit_k_max 17
_diffrn_reflns_limit_k_min -17
_diffrn_reflns_limit_l_max 17
_diffrn_reflns_limit_l_min -17
_diffrn_reflns_number 23264
_diffrn_reflns_point_group_measured_fraction_full 0.941
_diffrn_reflns_point_group_measured_fraction_max 0.876
_diffrn_reflns_theta_full 29.000
_diffrn_reflns_theta_max 72.139
_diffrn_reflns_theta_min 3.232
_diffrn_source 'fine-focus sealed tube'
_exptl_absorpt_coefficient_mu 3.661
_exptl_absorpt_correction_T_max 0.7535
_exptl_absorpt_correction_T_min 0.4407
_exptl_absorpt_correction_type multi-scan
_exptl_absorpt_process_details 'SADABS (Shelrick, 2013)'
_exptl_crystal_colour black
_exptl_crystal_density_diffrn 1.786
_exptl_crystal_description block
_exptl_crystal_F_000 1068
_exptl_crystal_size_max 0.930
_exptl_crystal_size_mid 0.866
_exptl_crystal_size_min 0.394
_refine_diff_density_max 0.651
_refine_diff_density_min -0.811
_refine_diff_density_rms 0.150
_refine_ls_extinction_method none
_refine_ls_goodness_of_fit_ref 1.129
_refine_ls_hydrogen_treatment undef
_refine_ls_matrix_type full
_refine_ls_number_parameters 712
_refine_ls_number_reflns 6886
_refine_ls_number_restraints 0
_refine_ls_restrained_S_all 1.129
_refine_ls_R_factor_all 0.0842
_refine_ls_R_factor_gt 0.0815
_refine_ls_shift/su_max 0.000
_refine_ls_shift/su_mean 0.000
_refine_ls_structure_factor_coef Fsqd
_refine_ls_weighting_details
;
 w=1/[\s^2^(Fo^2^)+(0.1013P)^2^+15.2163P]
 where P=(Fo^2^+2Fc^2^)/3
;
_refine_ls_weighting_scheme calc
_refine_ls_wR_factor_gt 0.2453
_refine_ls_wR_factor_ref 0.2471
_reflns_Friedel_coverage 0.000
_reflns_number_gt 6512
_reflns_number_total 6886
_reflns_threshold_expression 'I > 2\s(I)'
_cod_data_source_file cg401138g_si_002.cif
_cod_data_source_block fb24
_cod_database_code 4508335
_shelx_space_group_comment
;
The symmetry employed for this shelxl refinement is uniquely defined
by the following loop, which should always be used as a source of
symmetry information in preference to the above space-group names.
They are only intended as comments.
;
_shelx_estimated_absorpt_t_min 0.132
_shelx_estimated_absorpt_t_max 0.326
_shelxl_version_number 2013-2

loop_
_space_group_symop_operation_xyz
'x, y, z'
'-x, -y, -z'

loop_
_atom_site_label
_atom_site_type_symbol
_atom_site_fract_x
_atom_site_fract_y
_atom_site_fract_z
_atom_site_U_iso_or_equiv
_atom_site_adp_type
_atom_site_occupancy
_atom_site_site_symmetry_order
_atom_site_calc_flag
C1 C 0.3237(7) 0.4917(4) 0.3055(4) 0.0238(12) Uani 1 1 d
C2 C 0.2454(7) 0.5180(4) 0.3989(4) 0.0235(12) Uani 1 1 d
C3 C 0.3200(7) 0.5490(4) 0.4610(4) 0.0228(12) Uani 1 1 d
C4 C 0.2614(7) 0.6105(4) 0.5386(4) 0.0242(12) Uani 1 1 d
C5 C 0.3679(6) 0.6703(4) 0.5502(4) 0.0217(12) Uani 1 1 d
C6 C 0.4943(6) 0.6468(4) 0.4778(4) 0.0202(11) Uani 1 1 d
C7 C 0.5870(6) 0.7166(4) 0.4307(4) 0.0207(11) Uani 1 1 d
C8 C 0.6536(5) 0.7131(4) 0.3269(4) 0.0202(11) Uani 1 1 d
C9 C 0.6346(6) 0.6371(4) 0.2738(4) 0.0231(12) Uani 1 1 d
C10 C 0.6562(6) 0.6562(4) 0.1717(4) 0.0219(12) Uani 1 1 d
C11 C 0.5917(6) 0.6012(4) 0.1158(4) 0.0245(12) Uani 1 1 d
C12 C 0.4981(7) 0.5307(4) 0.1632(4) 0.0254(13) Uani 1 1 d
C13 C 0.3742(7) 0.5175(4) 0.1349(4) 0.0242(12) Uani 1 1 d
C14 C 0.2661(7) 0.4946(4) 0.2236(4) 0.0239(12) Uani 1 1 d
C15 C 0.1373(6) 0.5297(4) 0.2346(4) 0.0227(12) Uani 1 1 d
C16 C 0.0582(6) 0.5628(4) 0.3269(4) 0.0228(12) Uani 1 1 d
C17 C 0.1082(6) 0.5552(4) 0.4100(4) 0.0233(12) Uani 1 1 d
C18 C 0.0561(6) 0.6206(4) 0.4818(4) 0.0249(13) Uani 1 1 d
C19 C 0.1315(6) 0.6452(4) 0.5486(4) 0.0259(13) Uani 1 1 d
C20 C 0.1025(6) 0.7418(4) 0.5715(4) 0.0253(13) Uani 1 1 d
C21 C 0.2051(6) 0.7999(4) 0.5822(3) 0.0228(12) Uani 1 1 d
C22 C 0.3412(6) 0.7631(4) 0.5715(4) 0.0220(12) Uani 1 1 d
C23 C 0.4395(6) 0.8369(4) 0.5217(4) 0.0198(11) Uani 1 1 d
C24 C 0.5603(6) 0.8133(4) 0.4523(4) 0.0198(11) Uani 1 1 d
C25 C 0.4666(7) 0.5138(4) 0.2684(4) 0.0245(12) Uani 1 1 d
C26 C 0.5349(6) 0.5626(4) 0.3241(4) 0.0219(12) Uani 1 1 d
C27 C 0.4641(7) 0.5714(4) 0.4237(4) 0.0232(12) Uani 1 1 d
C28 C 0.6088(6) 0.8697(4) 0.3617(4) 0.0186(11) Uani 1 1 d
C29 C 0.6680(5) 0.8072(4) 0.2847(4) 0.0197(11) Uani 1 1 d
C30 C 0.6608(5) 0.8285(4) 0.1874(4) 0.0198(11) Uani 1 1 d
C31 C 0.6698(5) 0.7500(4) 0.1299(4) 0.0209(12) Uani 1 1 d
C32 C 0.6128(6) 0.7537(4) 0.0472(4) 0.0236(12) Uani 1 1 d
C33 C 0.5665(6) 0.6608(4) 0.0379(4) 0.0247(13) Uani 1 1 d
C34 C 0.4478(6) 0.6492(4) 0.0104(4) 0.0227(12) Uani 1 1 d
C35 C 0.3487(6) 0.5758(4) 0.0601(4) 0.0234(12) Uani 1 1 d
C36 C 0.2131(6) 0.6122(4) 0.0715(4) 0.0219(12) Uani 1 1 d
C37 C 0.1087(6) 0.5895(4) 0.1569(4) 0.0218(12) Uani 1 1 d
C38 C 0.0151(6) 0.6601(4) 0.2028(4) 0.0211(11) Uani 1 1 d
C39 C -0.0168(6) 0.6434(4) 0.3077(4) 0.0214(11) Uani 1 1 d
C40 C -0.0441(5) 0.7183(4) 0.3711(4) 0.0224(12) Uani 1 1 d
C41 C -0.0182(6) 0.7004(4) 0.4634(4) 0.0238(12) Uani 1 1 d
C42 C 0.0099(6) 0.7759(5) 0.5173(4) 0.0250(13) Uani 1 1 d
C43 C 0.0237(6) 0.8670(4) 0.4761(4) 0.0232(12) Uani 1 1 d
C44 C 0.1305(6) 0.9277(4) 0.4878(4) 0.0220(12) Uani 1 1 d
C45 C 0.2186(6) 0.8952(4) 0.5398(4) 0.0227(12) Uani 1 1 d
C46 C 0.3641(6) 0.9184(4) 0.5020(4) 0.0195(11) Uani 1 1 d
C47 C 0.4114(6) 0.9725(4) 0.4144(4) 0.0201(11) Uani 1 1 d
C48 C 0.5372(6) 0.9474(4) 0.3424(4) 0.0196(11) Uani 1 1 d
C49 C 0.5211(6) 0.9669(4) 0.2461(4) 0.0198(11) Uani 1 1 d
C50 C 0.5852(6) 0.9108(4) 0.1678(4) 0.0205(11) Uani 1 1 d
C51 C 0.5227(6) 0.9096(4) 0.0914(4) 0.0210(12) Uani 1 1 d
C52 C 0.5418(6) 0.8321(4) 0.0287(4) 0.0236(12) Uani 1 1 d
C53 C 0.4185(6) 0.8202(4) -0.0007(4) 0.0224(12) Uani 1 1 d
C54 C 0.3715(6) 0.7307(4) -0.0091(4) 0.0213(12) Uani 1 1 d
C55 C 0.2264(6) 0.7077(4) 0.0288(4) 0.0212(12) Uani 1 1 d
C56 C 0.1359(6) 0.7758(4) 0.0734(4) 0.0208(11) Uani 1 1 d
C57 C 0.0288(6) 0.7512(4) 0.1620(4) 0.0192(11) Uani 1 1 d
C58 C 0.0103(6) 0.8294(4) 0.2244(4) 0.0204(11) Uani 1 1 d
C59 C -0.0302(5) 0.8148(4) 0.3280(4) 0.0215(11) Uani 1 1 d
C60 C 0.0079(6) 0.8862(4) 0.3792(4) 0.0217(12) Uani 1 1 d
C61 C 0.1045(6) 0.9589(4) 0.3302(4) 0.0208(11) Uani 1 1 d
C62 C 0.1816(6) 0.9839(4) 0.3964(4) 0.0213(12) Uani 1 1 d
C63 C 0.3184(7) 1.0062(3) 0.3602(4) 0.0216(12) Uani 1 1 d
C64 C 0.3866(6) 1.0028(3) 0.2572(4) 0.0206(11) Uani 1 1 d
C65 C 0.3124(6) 0.9839(3) 0.1901(4) 0.0204(11) Uani 1 1 d
C66 C 0.3883(6) 0.9454(4) 0.1020(4) 0.0213(12) Uani 1 1 d
C67 C 0.3238(6) 0.8904(4) 0.0464(4) 0.0206(11) Uani 1 1 d
C68 C 0.1852(6) 0.8682(4) 0.0822(4) 0.0199(11) Uani 1 1 d
C69 C 0.1074(6) 0.9013(4) 0.1754(4) 0.0195(11) Uani 1 1 d
C70 C 0.1664(6) 0.9608(4) 0.2281(4) 0.0194(11) Uani 1 1 d
C71 C 0.3235(7) 0.2430(4) 0.2498(4) 0.0286(14) Uani 1 1 d
C72 C 0.0406(6) 0.8959(4) 0.8894(4) 0.0235(12) Uani 1 1 d
C73 C 0.9440(6) 0.3928(4) 0.1176(4) 0.0196(11) Uani 1 1 d
S1 S 0.18626(19) 0.22937(13) 0.22634(12) 0.0371(4) Uani 1 1 d
S2 S 0.4622(2) 0.25610(12) 0.27197(14) 0.0431(5) Uani 1 1 d
S3 S -0.09461(15) 0.89572(11) 0.97214(11) 0.0279(4) Uani 1 1 d
S4 S 0.1773(2) 0.89711(19) 0.80688(13) 0.0545(6) Uani 1 1 d
S5 S 0.80995(18) 0.41083(13) 0.19881(11) 0.0369(4) Uani 1 1 d
S6 S 1.07696(15) 0.37600(11) 0.03631(11) 0.0280(4) Uani 1 1 d

loop_
_atom_site_aniso_label
_atom_site_aniso_U_11
_atom_site_aniso_U_22
_atom_site_aniso_U_33
_atom_site_aniso_U_23
_atom_site_aniso_U_13
_atom_site_aniso_U_12
C1 0.035(3) 0.006(2) 0.032(3) -0.004(2) -0.012(3) 0.001(2)
C2 0.034(3) 0.010(2) 0.023(3) 0.007(2) -0.005(2) -0.007(2)
C3 0.033(3) 0.013(2) 0.021(3) 0.006(2) -0.007(2) -0.003(2)
C4 0.034(3) 0.024(3) 0.012(2) 0.008(2) -0.004(2) -0.007(3)
C5 0.027(3) 0.026(3) 0.011(2) 0.003(2) -0.005(2) -0.003(3)
C6 0.027(3) 0.021(3) 0.014(2) -0.001(2) -0.008(2) 0.006(2)
C7 0.019(3) 0.026(3) 0.021(3) -0.007(2) -0.010(2) 0.006(2)
C8 0.011(2) 0.028(3) 0.023(3) -0.009(2) -0.004(2) 0.004(2)
C9 0.019(3) 0.022(3) 0.029(3) -0.010(2) -0.006(2) 0.012(2)
C10 0.012(2) 0.030(3) 0.023(3) -0.014(2) 0.000(2) 0.005(2)
C11 0.020(3) 0.028(3) 0.025(3) -0.020(2) -0.001(2) 0.011(3)
C12 0.031(3) 0.017(3) 0.031(3) -0.017(2) -0.010(2) 0.012(3)
C13 0.029(3) 0.014(2) 0.030(3) -0.016(2) -0.008(2) 0.005(2)
C14 0.036(3) 0.009(2) 0.029(3) -0.010(2) -0.011(2) -0.003(2)
C15 0.028(3) 0.013(2) 0.029(3) -0.007(2) -0.009(2) -0.008(2)
C16 0.025(3) 0.017(3) 0.023(3) 0.000(2) -0.002(2) -0.015(2)
C17 0.026(3) 0.016(2) 0.025(3) 0.006(2) -0.005(2) -0.011(2)
C18 0.022(3) 0.029(3) 0.017(3) 0.005(2) 0.003(2) -0.015(3)
C19 0.029(3) 0.031(3) 0.009(2) 0.006(2) 0.005(2) -0.006(3)
C20 0.023(3) 0.037(3) 0.007(2) -0.001(2) 0.009(2) -0.004(3)
C21 0.024(3) 0.036(3) 0.005(2) -0.007(2) 0.0023(19) 0.003(3)
C22 0.027(3) 0.032(3) 0.006(2) -0.004(2) -0.003(2) 0.002(3)
C23 0.026(3) 0.024(3) 0.012(2) -0.009(2) -0.007(2) -0.001(2)
C24 0.021(3) 0.026(3) 0.015(2) -0.008(2) -0.008(2) 0.002(2)
C25 0.032(3) 0.009(2) 0.034(3) -0.009(2) -0.010(3) 0.009(2)
C26 0.027(3) 0.014(2) 0.026(3) -0.005(2) -0.009(2) 0.011(2)
C27 0.031(3) 0.014(2) 0.025(3) 0.002(2) -0.011(2) 0.009(2)
C28 0.016(3) 0.024(3) 0.016(2) -0.007(2) -0.0030(19) -0.007(2)
C29 0.009(2) 0.028(3) 0.021(3) -0.008(2) -0.0019(19) -0.002(2)
C30 0.008(2) 0.028(3) 0.019(3) -0.008(2) 0.0034(19) -0.009(2)
C31 0.007(2) 0.032(3) 0.020(3) -0.011(2) 0.0049(19) -0.003(2)
C32 0.017(3) 0.038(3) 0.010(2) -0.009(2) 0.0077(19) -0.002(3)
C33 0.023(3) 0.033(3) 0.013(2) -0.015(2) 0.005(2) 0.007(3)
C34 0.027(3) 0.028(3) 0.011(2) -0.014(2) 0.001(2) 0.003(3)
C35 0.029(3) 0.022(3) 0.021(3) -0.017(2) -0.005(2) 0.002(3)
C36 0.026(3) 0.025(3) 0.018(3) -0.015(2) -0.008(2) 0.002(3)
C37 0.024(3) 0.020(3) 0.025(3) -0.009(2) -0.009(2) -0.008(2)
C38 0.016(3) 0.024(3) 0.024(3) -0.006(2) -0.007(2) -0.005(2)
C39 0.012(2) 0.025(3) 0.025(3) -0.002(2) -0.001(2) -0.011(2)
C40 0.009(2) 0.032(3) 0.023(3) -0.006(2) 0.002(2) -0.004(2)
C41 0.013(3) 0.032(3) 0.018(3) -0.002(2) 0.009(2) -0.006(2)
C42 0.014(3) 0.040(3) 0.013(2) -0.007(2) 0.010(2) -0.002(3)
C43 0.013(3) 0.034(3) 0.019(3) -0.016(2) 0.005(2) 0.006(3)
C44 0.023(3) 0.024(3) 0.016(2) -0.016(2) 0.002(2) 0.008(2)
C45 0.026(3) 0.027(3) 0.013(2) -0.015(2) 0.002(2) 0.004(3)
C46 0.025(3) 0.019(2) 0.015(2) -0.012(2) -0.004(2) 0.000(2)
C47 0.026(3) 0.013(2) 0.021(3) -0.012(2) -0.004(2) -0.001(2)
C48 0.020(3) 0.017(2) 0.019(3) -0.005(2) -0.001(2) -0.008(2)
C49 0.024(3) 0.013(2) 0.022(3) 0.000(2) -0.005(2) -0.009(2)
C50 0.018(3) 0.021(3) 0.019(3) 0.000(2) 0.002(2) -0.014(2)
C51 0.022(3) 0.022(3) 0.012(2) 0.0049(19) 0.005(2) -0.011(2)
C52 0.026(3) 0.033(3) 0.005(2) 0.000(2) 0.007(2) -0.009(3)
C53 0.027(3) 0.030(3) 0.007(2) 0.000(2) 0.001(2) -0.003(3)
C54 0.025(3) 0.030(3) 0.007(2) -0.007(2) 0.0001(19) -0.002(3)
C55 0.027(3) 0.026(3) 0.013(2) -0.010(2) -0.007(2) 0.001(2)
C56 0.023(3) 0.027(3) 0.015(2) -0.005(2) -0.010(2) 0.003(2)
C57 0.014(2) 0.024(3) 0.023(3) -0.007(2) -0.010(2) 0.000(2)
C58 0.014(3) 0.024(3) 0.025(3) -0.007(2) -0.008(2) 0.007(2)
C59 0.011(2) 0.031(3) 0.023(3) -0.009(2) -0.002(2) 0.005(2)
C60 0.013(3) 0.027(3) 0.021(3) -0.012(2) 0.002(2) 0.011(2)
C61 0.024(3) 0.015(2) 0.024(3) -0.011(2) -0.006(2) 0.012(2)
C62 0.029(3) 0.013(2) 0.022(3) -0.014(2) -0.004(2) 0.007(2)
C63 0.034(3) 0.007(2) 0.024(3) -0.0089(19) -0.007(2) 0.001(2)
C64 0.030(3) 0.006(2) 0.024(3) -0.0017(19) -0.004(2) -0.005(2)
C65 0.034(3) 0.007(2) 0.019(3) 0.0016(18) -0.007(2) -0.001(2)
C66 0.032(3) 0.013(2) 0.016(2) 0.0066(19) -0.003(2) -0.005(2)
C67 0.031(3) 0.019(3) 0.012(2) 0.0035(19) -0.006(2) -0.003(2)
C68 0.026(3) 0.020(3) 0.015(2) -0.001(2) -0.009(2) 0.003(2)
C69 0.023(3) 0.017(2) 0.021(3) -0.003(2) -0.010(2) 0.008(2)
C70 0.026(3) 0.012(2) 0.020(3) -0.0030(19) -0.007(2) 0.006(2)
C71 0.051(4) 0.014(2) 0.018(3) -0.004(2) -0.004(3) 0.004(3)
C72 0.025(3) 0.028(3) 0.015(2) -0.004(2) -0.002(2) -0.001(3)
C73 0.024(3) 0.020(3) 0.013(2) -0.0063(19) -0.002(2) 0.002(2)
S1 0.0370(9) 0.0404(9) 0.0315(8) -0.0067(7) -0.0054(7) 0.0031(8)
S2 0.0586(12) 0.0307(8) 0.0488(10) -0.0055(7) -0.0287(9) -0.0008(8)
S3 0.0219(7) 0.0300(7) 0.0266(7) 0.0059(6) -0.0003(6) -0.0021(6)
S4 0.0343(10) 0.0922(16) 0.0278(9) -0.0219(9) 0.0099(7) -0.0129(11)
S5 0.0302(8) 0.0486(10) 0.0230(7) -0.0079(6) 0.0077(6) 0.0058(8)
S6 0.0212(7) 0.0341(8) 0.0262(7) -0.0154(6) 0.0000(6) 0.0033(6)

loop_
_atom_type_symbol
_atom_type_description
_atom_type_scat_dispersion_real
_atom_type_scat_dispersion_imag
_atom_type_scat_source
C C 0.0181 0.0091 'International Tables Vol C Tables 4.2.6.8 and 6.1.1.4'
S S 0.3331 0.5567 'International Tables Vol C Tables 4.2.6.8 and 6.1.1.4'

loop_
_geom_angle_atom_site_label_1
_geom_angle_atom_site_label_2
_geom_angle_atom_site_label_3
_geom_angle
C2 C1 C25 121.4(5)
C2 C1 C14 121.1(6)
C25 C1 C14 108.2(5)
C3 C2 C1 116.4(6)
C3 C2 C17 118.2(5)
C1 C2 C17 118.7(5)
C2 C3 C27 121.0(5)
C2 C3 C4 122.3(6)
C27 C3 C4 107.6(5)
C19 C4 C5 120.3(6)
C19 C4 C3 119.0(6)
C5 C4 C3 108.9(5)
C22 C5 C4 120.2(6)
C22 C5 C6 119.8(5)
C4 C5 C6 107.4(5)
C7 C6 C27 120.2(5)
C7 C6 C5 120.1(5)
C27 C6 C5 108.0(5)
C6 C7 C24 120.6(5)
C6 C7 C8 119.0(5)
C24 C7 C8 108.6(5)
C9 C8 C29 121.4(5)
C9 C8 C7 122.2(5)
C29 C8 C7 107.7(5)
C8 C9 C10 116.6(5)
C8 C9 C26 118.6(5)
C10 C9 C26 117.9(5)
C31 C10 C9 120.9(5)
C31 C10 C11 107.8(5)
C9 C10 C11 122.3(5)
C12 C11 C33 120.1(6)
C12 C11 C10 119.6(5)
C33 C11 C10 109.0(5)
C11 C12 C25 119.4(5)
C11 C12 C13 120.2(6)
C25 C12 C13 108.8(5)
C35 C13 C14 120.2(6)
C35 C13 C12 119.9(6)
C14 C13 C12 106.8(5)
C15 C14 C13 120.1(5)
C15 C14 C1 119.6(5)
C13 C14 C1 108.6(6)
C14 C15 C16 120.6(6)
C14 C15 C37 120.3(5)
C16 C15 C37 108.1(5)
C17 C16 C39 121.0(5)
C17 C16 C15 121.0(6)
C39 C16 C15 108.4(5)
C18 C17 C16 116.1(6)
C18 C17 C2 118.8(5)
C16 C17 C2 118.6(5)
C41 C18 C17 121.9(5)
C41 C18 C19 108.0(5)
C17 C18 C19 121.2(6)
C4 C19 C20 119.8(6)
C4 C19 C18 120.3(5)
C20 C19 C18 108.3(6)
C21 C20 C19 120.1(6)
C21 C20 C42 120.4(6)
C19 C20 C42 106.7(5)
C20 C21 C45 119.7(6)
C20 C21 C22 119.8(5)
C45 C21 C22 108.3(5)
C5 C22 C21 119.7(6)
C5 C22 C23 120.1(5)
C21 C22 C23 107.7(5)
C24 C23 C46 119.6(5)
C24 C23 C22 119.5(5)
C46 C23 C22 108.1(5)
C23 C24 C7 119.9(5)
C23 C24 C28 120.0(5)
C7 C24 C28 107.5(4)
C26 C25 C1 120.9(5)
C26 C25 C12 122.0(6)
C1 C25 C12 107.6(5)
C27 C26 C25 117.0(6)
C27 C26 C9 117.8(5)
C25 C26 C9 118.5(5)
C26 C27 C3 120.8(6)
C26 C27 C6 121.9(5)
C3 C27 C6 108.2(5)
C48 C28 C24 120.6(5)
C48 C28 C29 119.8(5)
C24 C28 C29 108.0(5)
C8 C29 C30 121.3(5)
C8 C29 C28 108.3(5)
C30 C29 C28 120.8(5)
C31 C30 C29 115.3(5)
C31 C30 C50 119.4(5)
C29 C30 C50 118.8(5)
C30 C31 C10 122.0(5)
C30 C31 C32 120.7(6)
C10 C31 C32 108.0(5)
C52 C32 C33 121.1(6)
C52 C32 C31 119.5(5)
C33 C32 C31 108.1(5)
C34 C33 C32 119.6(6)
C34 C33 C11 120.4(6)
C32 C33 C11 107.1(5)
C33 C34 C54 120.1(5)
C33 C34 C35 119.9(6)
C54 C34 C35 107.5(5)
C13 C35 C36 119.6(5)
C13 C35 C34 119.6(6)
C36 C35 C34 108.2(5)
C37 C36 C35 120.0(5)
C37 C36 C55 119.3(5)
C35 C36 C55 108.2(5)
C36 C37 C38 120.6(5)
C36 C37 C15 119.7(6)
C38 C37 C15 107.0(5)
C57 C38 C37 119.8(5)
C57 C38 C39 119.5(5)
C37 C38 C39 108.8(5)
C40 C39 C16 121.2(5)
C40 C39 C38 121.8(5)
C16 C39 C38 107.6(5)
C39 C40 C41 116.2(6)
C39 C40 C59 118.6(5)
C41 C40 C59 118.4(5)
C18 C41 C40 121.0(5)
C18 C41 C42 108.6(6)
C40 C41 C42 121.3(6)
C43 C42 C41 119.9(5)
C43 C42 C20 119.7(6)
C41 C42 C20 108.3(5)
C42 C43 C44 119.7(6)
C42 C43 C60 119.7(5)
C44 C43 C60 109.1(5)
C45 C44 C43 120.5(6)
C45 C44 C62 120.7(5)
C43 C44 C62 106.7(5)
C44 C45 C21 119.9(6)
C44 C45 C46 119.2(5)
C21 C45 C46 108.1(5)
C47 C46 C23 120.1(5)
C47 C46 C45 119.4(5)
C23 C46 C45 107.8(5)
C46 C47 C63 121.0(5)
C46 C47 C48 120.0(5)
C63 C47 C48 106.6(5)
C28 C48 C49 120.3(5)
C28 C48 C47 119.6(5)
C49 C48 C47 108.5(5)
C50 C49 C64 121.2(5)
C50 C49 C48 121.2(5)
C64 C49 C48 108.0(5)
C51 C50 C49 116.0(5)
C51 C50 C30 118.5(5)
C49 C50 C30 118.8(5)
C50 C51 C66 121.7(5)
C50 C51 C52 121.3(6)
C66 C51 C52 107.9(5)
C32 C52 C51 120.3(5)
C32 C52 C53 119.3(5)
C51 C52 C53 108.6(5)
C54 C53 C67 120.2(5)
C54 C53 C52 120.3(6)
C67 C53 C52 106.5(5)
C53 C54 C34 119.5(5)
C53 C54 C55 120.0(5)
C34 C54 C55 108.1(5)
C56 C55 C36 120.0(5)
C56 C55 C54 119.4(5)
C36 C55 C54 108.0(5)
C55 C56 C68 120.4(5)
C55 C56 C57 120.0(5)
C68 C56 C57 107.1(5)
C38 C57 C56 120.3(5)
C38 C57 C58 120.0(5)
C56 C57 C58 108.5(5)
C59 C58 C69 121.2(5)
C59 C58 C57 121.4(5)
C69 C58 C57 107.9(5)
C60 C59 C58 115.9(5)
C60 C59 C40 118.8(5)
C58 C59 C40 118.5(5)
C59 C60 C61 121.8(5)
C59 C60 C43 121.4(5)
C61 C60 C43 107.6(5)
C70 C61 C60 120.7(5)
C70 C61 C62 121.2(5)
C60 C61 C62 108.1(5)
C63 C62 C44 120.5(6)
C63 C62 C61 119.9(5)
C44 C62 C61 108.6(5)
C62 C63 C64 120.2(5)
C62 C63 C47 119.2(5)
C64 C63 C47 108.6(5)
C65 C64 C49 121.2(5)
C65 C64 C63 121.1(6)
C49 C64 C63 108.3(5)
C66 C65 C64 116.2(6)
C66 C65 C70 118.4(5)
C64 C65 C70 118.8(5)
C65 C66 C51 120.9(5)
C65 C66 C67 121.8(5)
C51 C66 C67 108.0(5)
C68 C67 C66 119.9(5)
C68 C67 C53 119.6(5)
C66 C67 C53 109.0(5)
C67 C68 C56 120.4(5)
C67 C68 C69 119.2(5)
C56 C68 C69 108.7(5)
C70 C69 C58 121.3(5)
C70 C69 C68 121.9(5)
C58 C69 C68 107.7(5)
C69 C70 C61 116.5(5)
C69 C70 C65 118.5(5)
C61 C70 C65 118.6(5)
S1 C71 S2 179.2(4)
S3 C72 S4 179.2(5)
S6 C73 S5 179.3(4)

loop_
_geom_bond_atom_site_label_1
_geom_bond_atom_site_label_2
_geom_bond_distance
C1 C2 1.419(8)
C1 C25 1.430(9)
C1 C14 1.452(8)
C2 C3 1.416(8)
C2 C17 1.463(9)
C3 C27 1.442(9)
C3 C4 1.448(8)
C4 C19 1.383(9)
C4 C5 1.438(9)
C5 C22 1.385(8)
C5 C6 1.456(8)
C6 C7 1.376(8)
C6 C27 1.448(8)
C7 C24 1.439(8)
C7 C8 1.449(7)
C8 C9 1.408(8)
C8 C29 1.426(8)
C9 C10 1.421(8)
C9 C26 1.475(9)
C10 C31 1.420(8)
C10 C11 1.442(8)
C11 C12 1.390(9)
C11 C33 1.438(9)
C12 C25 1.450(8)
C12 C13 1.451(9)
C13 C35 1.394(9)
C13 C14 1.442(9)
C14 C15 1.373(9)
C15 C16 1.443(8)
C15 C37 1.451(8)
C16 C17 1.420(8)
C16 C39 1.431(9)
C17 C18 1.418(8)
C18 C41 1.415(9)
C18 C19 1.448(9)
C19 C20 1.445(9)
C20 C21 1.386(9)
C20 C42 1.448(9)
C21 C45 1.441(8)
C21 C22 1.451(8)
C22 C23 1.458(8)
C23 C24 1.397(8)
C23 C46 1.446(8)
C24 C28 1.440(8)
C25 C26 1.415(8)
C26 C27 1.414(8)
C28 C48 1.379(8)
C28 C29 1.451(7)
C29 C30 1.428(8)
C30 C31 1.418(8)
C30 C50 1.456(9)
C31 C32 1.459(8)
C32 C52 1.380(9)
C32 C33 1.436(9)
C33 C34 1.391(9)
C34 C54 1.450(9)
C34 C35 1.458(8)
C35 C36 1.443(9)
C36 C37 1.391(8)
C36 C55 1.446(8)
C37 C38 1.439(8)
C38 C57 1.381(8)
C38 C39 1.445(8)
C39 C40 1.420(8)
C40 C41 1.425(8)
C40 C59 1.461(8)
C41 C42 1.440(8)
C42 C43 1.381(9)
C43 C44 1.449(9)
C43 C60 1.450(8)
C44 C45 1.383(9)
C44 C62 1.450(8)
C45 C46 1.458(8)
C46 C47 1.389(8)
C47 C63 1.450(8)
C47 C48 1.456(7)
C48 C49 1.444(8)
C49 C50 1.417(8)
C49 C64 1.431(9)
C50 C51 1.416(8)
C51 C66 1.430(9)
C51 C52 1.445(8)
C52 C53 1.450(9)
C53 C54 1.391(8)
C53 C67 1.445(8)
C54 C55 1.453(8)
C55 C56 1.389(8)
C56 C68 1.439(8)
C56 C57 1.440(8)
C57 C58 1.450(7)
C58 C59 1.422(8)
C58 C69 1.429(8)
C59 C60 1.410(8)
C60 C61 1.434(8)
C61 C70 1.414(7)
C61 C62 1.454(8)
C62 C63 1.373(9)
C63 C64 1.441(8)
C64 C65 1.422(8)
C65 C66 1.418(8)
C65 C70 1.463(8)
C66 C67 1.438(8)
C67 C68 1.389(8)
C68 C69 1.449(7)
C69 C70 1.414(8)
C71 S1 1.546(8)
C71 S2 1.552(8)
C72 S3 1.538(6)
C72 S4 1.546(6)
C73 S6 1.541(5)
C73 S5 1.552(5)
